data_7717231
loop_
_publ_author_name
'Burlakova, Maria'
'Blinnikova, Daria'
'Volkonovskiy, Gleb'
'Chai, Haoyang'
'Grebenyuk, Dimitry'
'Tsymbarenko, Dmitry'

_publ_section_title
;
 The first example of polymeric lanthanide
 <i>tetrakis</i>-trifluoroacetates in chemical solution deposition of
 up-converting NaGdF<sub>4</sub>:Yb,Er,Nd thin films.
;
_journal_issue 45
_journal_name_full 'Dalton transactions (Cambridge, England : 2003)'
_journal_page_first 18183
_journal_page_last 18192
_journal_paper_doi 10.1039/d4dt01114g
_journal_volume 53
_journal_year 2024
_chemical_formula_moiety '2(C16 F24 La2 O16), 2(C4 H15 N3), 5(C2 H3 N), 2(H2 O)'
_chemical_formula_sum 'C50 H49 F48 La4 N11 O34'
_chemical_formula_weight 2815.64
_space_group_crystal_system monoclinic
_space_group_IT_number 4
_space_group_name_Hall 'P 2yb'
_space_group_name_H-M_alt 'P 1 21 1'
_atom_sites_solution_hydrogens mixed
_audit_creation_method SHELXL-2018/3
_audit_update_record
;
2024-10-05 deposited with the CCDC.	2024-10-10 downloaded from the CCDC.
;
_cell_angle_alpha 90
_cell_angle_beta 91.324(12)
_cell_angle_gamma 90
_cell_formula_units_Z 2
_cell_length_a 8.783(3)
_cell_length_b 23.995(8)
_cell_length_c 21.910(7)
_cell_measurement_reflns_used 2429
_cell_measurement_temperature 100(2)
_cell_measurement_theta_max 23.30
_cell_measurement_theta_min 2.50
_cell_volume 4616(3)
_computing_cell_refinement 'SAINT (Bruker, 2014)'
_computing_data_collection 'APEX4 (Bruker, 2014)'
_computing_data_reduction 'SAINT (Bruker, 2014)'
_computing_molecular_graphics 'SHELXTL-2013/1 (Sheldrick, 2013)'
_computing_publication_material 'SHELXTL-2013/1 (Sheldrick, 2013)'
_computing_structure_refinement 'SHELXL-2018/3 (Sheldrick, 2018)'
_computing_structure_solution 'SHELXTL XT 2018/2 (Sheldrick, 2018)'
_diffrn_ambient_temperature 100(2)
_diffrn_measured_fraction_theta_full 0.998
_diffrn_measured_fraction_theta_max 0.996
_diffrn_measurement_device_type 'Bruker D8 Quest with Photon III detector'
_diffrn_measurement_method '\w scans'
_diffrn_radiation_type MoK\a
_diffrn_radiation_wavelength 0.71073
_diffrn_reflns_av_R_equivalents 0.1671
_diffrn_reflns_av_unetI/netI 0.2257
_diffrn_reflns_Laue_measured_fraction_full 0.998
_diffrn_reflns_Laue_measured_fraction_max 0.996
_diffrn_reflns_limit_h_max 10
_diffrn_reflns_limit_h_min -11
_diffrn_reflns_limit_k_max 30
_diffrn_reflns_limit_k_min -28
_diffrn_reflns_limit_l_max 20
_diffrn_reflns_limit_l_min -27
_diffrn_reflns_number 39845
_diffrn_reflns_point_group_measured_fraction_full 0.806
_diffrn_reflns_point_group_measured_fraction_max 0.799
_diffrn_reflns_theta_full 25.242
_diffrn_reflns_theta_max 26.998
_diffrn_reflns_theta_min 1.697
_diffrn_source 'Micro-focus sealed X-ray tube'
_exptl_absorpt_coefficient_mu 1.993
_exptl_absorpt_correction_T_max 0.8620
_exptl_absorpt_correction_T_min 0.6035
_exptl_absorpt_correction_type multi-scan
_exptl_absorpt_process_details
;
 SADABS 2016/2: Krause, L., Herbst-Irmer, R., Sheldrick G.M. & Stalke D.,
 J. Appl. Cryst. 48 (2015) 3-10
;
_exptl_crystal_colour colorless
_exptl_crystal_density_diffrn 2.026
_exptl_crystal_description needle
_exptl_crystal_F_000 2716
_exptl_crystal_size_max 0.190
_exptl_crystal_size_mid 0.030
_exptl_crystal_size_min 0.020
_refine_diff_density_max 2.060
_refine_diff_density_min -1.358
_refine_diff_density_rms 0.207
_refine_ls_abs_structure_details
;
 Refined as an inversion twin.
;
_refine_ls_abs_structure_Flack 0.39(4)
_refine_ls_extinction_method none
_refine_ls_goodness_of_fit_ref 0.994
_refine_ls_hydrogen_treatment constr
_refine_ls_matrix_type full
_refine_ls_number_parameters 1330
_refine_ls_number_reflns 16111
_refine_ls_number_restraints 233
_refine_ls_restrained_S_all 0.993
_refine_ls_R_factor_all 0.1579
_refine_ls_R_factor_gt 0.0760
_refine_ls_shift/su_max 0.002
_refine_ls_shift/su_mean 0.000
_refine_ls_structure_factor_coef Fsqd
_refine_ls_weighting_details 'w=1/[\s^2^(Fo^2^)] where P=(Fo^2^+2Fc^2^)/3'
_refine_ls_weighting_scheme calc
_refine_ls_wR_factor_gt 0.1451
_refine_ls_wR_factor_ref 0.1839
_reflns_Friedel_coverage 0.567
_reflns_Friedel_fraction_full 0.604
_reflns_Friedel_fraction_max 0.593
_reflns_number_gt 8668
_reflns_number_total 16111
_reflns_threshold_expression 'I > 2\s(I)'
_cod_data_source_file d4dt01114g2.cif
_cod_data_source_block Latfa4detaH
_cod_depositor_comments 'Adding full bibliography for 7717225--7717231.cif.'
_cod_original_sg_symbol_H-M 'P 21'
_cod_database_code 7717231
_shelx_shelxl_version_number 2018/3
_shelx_space_group_comment
;
The symmetry employed for this shelxl refinement is uniquely defined
by the following loop, which should always be used as a source of
symmetry information in preference to the above space-group names.
They are only intended as comments.
;
_shelx_estimated_absorpt_t_min 0.703
_shelx_estimated_absorpt_t_max 0.961

loop_
_space_group_symop_operation_xyz
'x, y, z'
'-x, y+1/2, -z'

loop_
_atom_site_label
_atom_site_type_symbol
_atom_site_fract_x
_atom_site_fract_y
_atom_site_fract_z
_atom_site_U_iso_or_equiv
_atom_site_adp_type
_atom_site_occupancy
_atom_site_site_symmetry_order
_atom_site_calc_flag
_atom_site_refinement_flags_posn
_atom_site_refinement_flags_adp
_atom_site_refinement_flags_occupancy
_atom_site_disorder_assembly
_atom_site_disorder_group
La1 La 0.16210(14) 0.46633(7) 0.51977(6) 0.0202(3) Uani 1 1 d . . . . .
La2 La 0.66053(14) 0.46504(7) 0.46719(6) 0.0205(3) Uani 1 1 d . . . . .
La3 La 0.74760(14) 0.34069(7) 0.01802(6) 0.0190(3) Uani 1 1 d . . . . .
La4 La 0.25514(14) 0.33772(7) -0.03351(6) 0.0203(3) Uani 1 1 d . . . . .
O1 O 0.3032(19) 0.5168(7) 0.6092(8) 0.025(4) Uani 1 1 d . . . . .
O1W O -0.323(2) 0.4315(8) 0.1863(8) 0.046(5) Uani 1 1 d . . . . .
H1WA H -0.376514 0.431090 0.152144 0.069 Uiso 1 1 d R U . . .
H1WB H -0.238304 0.417690 0.173204 0.069 Uiso 1 1 d DR U . . .
O2 O 0.4924(19) 0.4947(8) 0.5493(7) 0.029(4) Uani 1 1 d . U . . .
O2W O 0.313(2) 0.8542(10) 0.7142(11) 0.088(10) Uani 1 1 d . . . . .
H2WA H 0.311442 0.873583 0.747482 0.132 Uiso 1 1 d DR U . . .
H2WB H 0.364142 0.875053 0.690562 0.132 Uiso 1 1 d R U . . .
O3 O 0.2678(18) 0.5541(8) 0.4753(8) 0.025(4) Uani 1 1 d . . . . .
O4 O 0.491(2) 0.5434(8) 0.4268(8) 0.029(4) Uani 1 1 d . U . . .
O5 O 0.3153(19) 0.4351(7) 0.4322(7) 0.026(4) Uani 1 1 d . . . . .
O6 O 0.5203(19) 0.4213(9) 0.3746(9) 0.035(5) Uani 1 1 d . . . . .
O7 O 0.322(2) 0.3879(7) 0.5612(8) 0.029(5) Uani 1 1 d . . . . .
O8 O 0.5441(17) 0.3793(7) 0.5108(8) 0.023(4) Uani 1 1 d . . . . .
O9 O 0.0365(19) 0.3779(8) 0.4809(9) 0.026(4) Uani 1 1 d . . . . .
O10 O -0.1819(18) 0.3851(7) 0.4275(8) 0.025(4) Uani 1 1 d . U . . .
O11 O -0.0017(19) 0.5479(8) 0.5559(8) 0.027(4) Uani 1 1 d . U . . .
O12 O -0.2216(18) 0.5569(8) 0.5028(8) 0.026(4) Uani 1 1 d . . . . .
O13 O -0.0195(18) 0.4924(7) 0.4333(8) 0.023(4) Uani 1 1 d . . . . .
O14 O -0.216(2) 0.5043(7) 0.3689(8) 0.025(4) Uani 1 1 d . . . . .
O15 O 0.8255(19) 0.4413(7) 0.5556(8) 0.030(4) Uani 1 1 d . . . . .
O16 O 1.0303(19) 0.4324(8) 0.6158(8) 0.024(4) Uani 1 1 d . . . . .
O17 O 0.633(2) 0.3049(8) 0.1200(9) 0.028(5) Uani 1 1 d . . . . .
O18 O 0.4402(19) 0.3173(7) 0.0542(7) 0.025(4) Uani 1 1 d . . . . .
O19 O 0.6412(19) 0.2501(8) -0.0121(8) 0.025(4) Uani 1 1 d . . . . .
O20 O 0.4132(18) 0.2564(8) -0.0645(8) 0.025(4) Uani 1 1 d . . . . .
O21 O 0.583(2) 0.3638(7) -0.0714(8) 0.025(4) Uani 1 1 d . . . . .
O22 O 0.3836(19) 0.3647(8) -0.1319(8) 0.028(4) Uani 1 1 d . . . . .
O23 O 0.5982(19) 0.4239(8) 0.0532(8) 0.025(4) Uani 1 1 d . . . . .
O24 O 0.3768(19) 0.4273(8) -0.0015(8) 0.029(4) Uani 1 1 d . . . . .
O25 O 0.8691(19) 0.4242(7) -0.0293(8) 0.025(4) Uani 1 1 d . . . . .
O26 O 1.0865(19) 0.4120(8) -0.0780(8) 0.026(4) Uani 1 1 d . . . . .
O27 O 0.9243(19) 0.2667(7) 0.0594(8) 0.022(4) Uani 1 1 d . . . . .
O28 O 1.1406(19) 0.2543(8) 0.0126(9) 0.028(5) Uani 1 1 d . . . . .
O29 O 0.9123(19) 0.3071(7) -0.0659(8) 0.025(4) Uani 1 1 d . . . . .
O30 O 1.1088(18) 0.2859(8) -0.1226(8) 0.028(5) Uani 1 1 d . . . . .
O31 O 0.109(2) 0.3742(8) 0.0515(8) 0.032(5) Uani 1 1 d . . . . .
O32 O -0.1034(19) 0.3884(7) 0.1050(8) 0.025(4) Uani 1 1 d . . . . .
N1 N -0.256(2) 0.7087(8) 0.2009(9) 0.019(4) Uani 1 1 d . U . . .
H1A H -0.213147 0.730996 0.172395 0.029 Uiso 1 1 calc R U . . .
H1B H -0.195623 0.708119 0.235191 0.029 Uiso 1 1 calc R U . . .
H1C H -0.265904 0.673540 0.185831 0.029 Uiso 1 1 calc R U . . .
N2 N -0.488(2) 0.6358(10) 0.2376(11) 0.042(6) Uani 1 1 d . . . . .
H2 H -0.553517 0.635168 0.205430 0.050 Uiso 1 1 d R U . . .
N3 N -0.356(2) 0.5276(9) 0.2522(10) 0.035(6) Uani 1 1 d . . . . .
H3A H -0.346656 0.491961 0.238591 0.052 Uiso 1 1 calc R U . . .
H3B H -0.320463 0.551585 0.223794 0.052 Uiso 1 1 calc R U . . .
H3C H -0.301759 0.531741 0.287776 0.052 Uiso 1 1 calc R U . . .
N4 N 0.214(3) 0.7548(9) 0.7671(10) 0.040(6) Uani 1 1 d . . . . .
H4A H 0.258475 0.788410 0.759692 0.061 Uiso 1 1 calc DR U . . .
H4B H 0.267029 0.737071 0.797548 0.061 Uiso 1 1 calc R U . . .
H4C H 0.215346 0.733712 0.732591 0.061 Uiso 1 1 calc DR U . . .
N5 N -0.018(4) 0.6812(15) 0.7358(17) 0.106(13) Uani 1 1 d D U . . .
H5 H -0.069944 0.708661 0.716777 0.127 Uiso 1 1 d DR U . . .
N6 N 0.128(3) 0.5856(13) 0.6842(11) 0.063(8) Uani 1 1 d . . . . .
H6A H 0.185403 0.554364 0.690527 0.094 Uiso 1 1 calc R U . . .
H6B H 0.099438 0.587668 0.644093 0.094 Uiso 1 1 calc R U . . .
H6C H 0.184318 0.616184 0.694555 0.094 Uiso 1 1 calc DR U . . .
N7 N -0.104(3) 0.7306(11) 0.3145(12) 0.055(7) Uani 1 1 d . . . . .
N8 N -0.168(2) 0.5911(11) 0.1620(11) 0.040(5) Uani 1 1 d . . . . .
N9 N 0.317(3) 0.6886(11) 0.6536(13) 0.054(8) Uani 1 1 d . . . . .
N10 N 0.334(3) 0.6427(13) 0.8063(13) 0.065(8) Uani 1 1 d . . . . .
N11 N 0.236(3) 0.4883(12) 0.7538(12) 0.049(7) Uani 1 1 d . . . . .
C1 C 0.437(3) 0.5167(10) 0.5941(12) 0.020(6) Uani 1 1 d . U . . .
C2 C 0.543(3) 0.5534(12) 0.6337(13) 0.030(6) Uani 1 1 d . U . . .
C3 C 0.382(3) 0.5691(11) 0.4493(11) 0.024(6) Uani 1 1 d . U . . .
C4 C 0.397(4) 0.6333(12) 0.4431(13) 0.035(7) Uani 1 1 d . . . . .
C5 C 0.379(3) 0.4204(10) 0.3860(12) 0.023(6) Uani 1 1 d . . . . .
C6 C 0.279(3) 0.3955(11) 0.3322(13) 0.033(7) Uani 1 1 d . . . . .
C7 C 0.447(2) 0.3661(9) 0.5477(10) 0.011(5) Uani 1 1 d . U . . .
C8 C 0.469(3) 0.3075(11) 0.5793(13) 0.027(6) Uani 1 1 d . U . . .
C9 C -0.060(2) 0.3641(10) 0.4451(11) 0.017(5) Uani 1 1 d . U . . .
C10 C -0.037(4) 0.3031(14) 0.4219(15) 0.046(8) Uani 1 1 d . . . . .
C11 C -0.107(3) 0.5748(9) 0.5295(11) 0.021(6) Uani 1 1 d . U . . .
C12 C -0.0911(16) 0.6372(6) 0.5295(7) 0.038(7) Uani 1 1 d D . . . .
C13 C -0.078(3) 0.5077(12) 0.3837(12) 0.026(7) Uani 1 1 d . . . . .
C14 C 0.023(3) 0.5346(14) 0.3369(15) 0.044(8) Uani 1 1 d . . . . .
C15 C 0.890(3) 0.4305(11) 0.6040(13) 0.029(6) Uani 1 1 d . U . . .
C16 C 0.789(3) 0.4095(11) 0.6562(14) 0.028(7) Uani 1 1 d . . . . .
C17 C 0.496(2) 0.2997(11) 0.1031(11) 0.019(5) Uani 1 1 d . U . . .
C18 C 0.386(3) 0.2723(13) 0.1467(14) 0.034(7) Uani 1 1 d . U . . .
C19 C 0.524(2) 0.2352(5) -0.0397(10) 0.030(7) Uani 1 1 d D . . . .
C20 C 0.5159(15) 0.1675(5) -0.0447(6) 0.042(8) Uani 1 1 d D U . . .
C21 C 0.515(3) 0.3704(11) -0.1226(11) 0.019(6) Uani 1 1 d . . . . .
C22 C 0.622(3) 0.3879(12) -0.1743(13) 0.033(7) Uani 1 1 d . . . . .
C23 C 0.481(3) 0.4451(10) 0.0327(12) 0.024(6) Uani 1 1 d . U . . .
C24 C 0.447(3) 0.5055(11) 0.0540(14) 0.027(6) Uani 1 1 d . . . . .
C25 C 0.974(3) 0.4356(12) -0.0657(11) 0.026(6) Uani 1 1 d . U . . .
C26 C 0.947(3) 0.4916(11) -0.0977(12) 0.028(6) Uani 1 1 d . U . . .
C27 C 1.027(3) 0.2398(12) 0.0384(12) 0.027(6) Uani 1 1 d . U . . .
C28 C 1.003(3) 0.1762(13) 0.0421(16) 0.042(8) Uani 1 1 d . . . . .
C29 C 0.975(3) 0.2859(12) -0.1095(12) 0.022(6) Uani 1 1 d . U . . .
C30 C 0.871(3) 0.2561(15) -0.1565(13) 0.037(8) Uani 1 1 d . . . . .
C31 C 0.032(3) 0.3892(10) 0.0994(11) 0.018(5) Uani 1 1 d . U . . .
C32 C 0.128(3) 0.4176(13) 0.1497(12) 0.029(7) Uani 1 1 d . U . . .
C33 C -0.409(3) 0.7309(13) 0.2161(13) 0.037(7) Uani 1 1 d . . . . .
H33A H -0.475243 0.731960 0.178880 0.044 Uiso 1 1 calc R U . . .
H33B H -0.399331 0.769310 0.232195 0.044 Uiso 1 1 calc R U . . .
C34 C -0.479(3) 0.6935(10) 0.2635(12) 0.032(6) Uani 1 1 d . U . . .
H34A H -0.415277 0.693588 0.301366 0.039 Uiso 1 1 calc R U . . .
H34B H -0.581978 0.706906 0.273383 0.039 Uiso 1 1 calc R U . . .
C35 C -0.542(3) 0.5964(12) 0.2849(12) 0.042(7) Uani 1 1 d . . . . .
H35A H -0.484182 0.602278 0.323753 0.051 Uiso 1 1 calc R U . . .
H35B H -0.651216 0.602691 0.292342 0.051 Uiso 1 1 calc R U . . .
C36 C -0.518(3) 0.5396(12) 0.2629(12) 0.035(7) Uani 1 1 d . . . . .
H36A H -0.577094 0.534281 0.224271 0.042 Uiso 1 1 calc R U . . .
H36B H -0.556950 0.512909 0.293176 0.042 Uiso 1 1 calc R U . . .
C37 C 0.054(3) 0.7636(13) 0.7857(13) 0.042(7) Uani 1 1 d . U . . .
H37A H -0.005193 0.782795 0.752921 0.050 Uiso 1 1 calc R U . . .
H37B H 0.050766 0.786432 0.823252 0.050 Uiso 1 1 calc R U . . .
C38 C -0.010(5) 0.7065(17) 0.7969(17) 0.096(14) Uani 1 1 d D U . . .
H38A H 0.057938 0.684774 0.824674 0.115 Uiso 1 1 calc R U . . .
H38B H -0.112208 0.708807 0.814726 0.115 Uiso 1 1 calc R U . . .
C39 C -0.110(4) 0.6336(15) 0.714(2) 0.108(15) Uani 1 1 d D U . . .
H39A H -0.140346 0.638395 0.670842 0.130 Uiso 1 1 calc R U . . .
H39B H -0.203201 0.629947 0.738631 0.130 Uiso 1 1 calc R U . . .
C40 C -0.010(3) 0.5831(16) 0.7226(19) 0.078(13) Uani 1 1 d . U . . .
H40A H 0.022112 0.580001 0.766039 0.094 Uiso 1 1 calc R U . . .
H40B H -0.069301 0.549290 0.711694 0.094 Uiso 1 1 calc R U . . .
C41 C -0.070(3) 0.7496(12) 0.3594(14) 0.041(7) Uani 1 1 d . U . . .
C42 C -0.018(3) 0.7740(12) 0.4180(11) 0.037(7) Uani 1 1 d . U . . .
H42A H 0.093989 0.773219 0.420539 0.056 Uiso 1 1 calc R U . . .
H42B H -0.058734 0.752334 0.451771 0.056 Uiso 1 1 calc DR U . . .
H42C H -0.053031 0.812613 0.420650 0.056 Uiso 1 1 calc DR U . . .
C43 C -0.138(3) 0.5682(12) 0.1151(13) 0.038(7) Uani 1 1 d . . . . .
C44 C -0.110(3) 0.5393(13) 0.0599(13) 0.040(8) Uani 1 1 d . . . . .
H44A H -0.010950 0.520926 0.062888 0.060 Uiso 1 1 calc R U . . .
H44B H -0.111074 0.565845 0.025837 0.060 Uiso 1 1 calc R U . . .
H44C H -0.190039 0.511282 0.052726 0.060 Uiso 1 1 calc R U . . .
C45 C 0.397(5) 0.7156(13) 0.6302(17) 0.064(12) Uani 1 1 d . . . . .
C46 C 0.492(3) 0.7515(13) 0.5869(15) 0.050(9) Uani 1 1 d . . . . .
H46A H 0.574451 0.728959 0.570585 0.075 Uiso 1 1 calc R U . . .
H46B H 0.534591 0.783329 0.609388 0.075 Uiso 1 1 calc R U . . .
H46C H 0.426358 0.764968 0.553166 0.075 Uiso 1 1 calc R U . . .
C47 C 0.372(4) 0.6067(15) 0.8321(15) 0.056(10) Uani 1 1 d . . . . .
C48 C 0.418(5) 0.5596(17) 0.8692(18) 0.087(14) Uani 1 1 d . . . . .
H48A H 0.338073 0.551188 0.898440 0.131 Uiso 1 1 calc R U . . .
H48B H 0.512753 0.568522 0.891457 0.131 Uiso 1 1 calc R U . . .
H48C H 0.433719 0.527127 0.843012 0.131 Uiso 1 1 calc R U . . .
C49 C 0.224(4) 0.4426(14) 0.7489(17) 0.048(9) Uani 1 1 d . . . . .
C50 C 0.185(4) 0.3853(13) 0.7437(17) 0.072(12) Uani 1 1 d . . . . .
H50A H 0.082729 0.379492 0.759488 0.109 Uiso 1 1 calc R U . . .
H50B H 0.258565 0.362906 0.767390 0.109 Uiso 1 1 calc R U . . .
H50C H 0.186668 0.374124 0.700741 0.109 Uiso 1 1 calc R U . . .
F1 F 0.6847(17) 0.5348(7) 0.6389(8) 0.036(4) Uani 1 1 d . . . . .
F2 F 0.4955(19) 0.5647(9) 0.6891(8) 0.069(6) Uani 1 1 d . U . . .
F3 F 0.562(2) 0.6038(7) 0.6068(10) 0.068(6) Uani 1 1 d . . . . .
F4 F 0.526(2) 0.6512(7) 0.4241(9) 0.050(5) Uani 1 1 d . . . . .
F5 F 0.285(2) 0.6525(7) 0.4046(8) 0.050(5) Uani 1 1 d . . . . .
F6 F 0.361(2) 0.6585(8) 0.4972(8) 0.068(6) Uani 1 1 d . . . . .
F7 F 0.1327(18) 0.4036(8) 0.3406(8) 0.042(5) Uani 1 1 d . . . . .
F8 F 0.3042(17) 0.3406(9) 0.3303(7) 0.050(4) Uani 1 1 d . . . . .
F9 F 0.3193(18) 0.4165(8) 0.2808(7) 0.051(5) Uani 1 1 d . . . . .
F10 F 0.4294(19) 0.3101(6) 0.6378(8) 0.045(4) Uani 1 1 d . . . . .
F11 F 0.3743(18) 0.2692(7) 0.5533(9) 0.050(5) Uani 1 1 d . . . . .
F12 F 0.6069(19) 0.2893(8) 0.5764(9) 0.056(6) Uani 1 1 d . . . . .
F13 F 0.1066(19) 0.2853(7) 0.4261(9) 0.053(5) Uani 1 1 d . . . . .
F14 F -0.130(2) 0.2675(7) 0.4501(8) 0.047(5) Uani 1 1 d . . . . .
F15 F -0.075(2) 0.2986(7) 0.3617(8) 0.056(5) Uani 1 1 d . . . . .
F16 F -0.2221(14) 0.6650(7) 0.5282(9) 0.089(9) Uani 1 1 d D . . . .
F17 F -0.009(2) 0.6550(8) 0.5775(8) 0.103(9) Uani 1 1 d D U . . .
F18 F -0.0165(19) 0.6513(7) 0.4796(8) 0.083(7) Uani 1 1 d D . . . .
F19 F 0.1720(17) 0.5264(7) 0.3469(8) 0.035(4) Uani 1 1 d . . . . .
F20 F -0.0075(19) 0.5181(10) 0.2804(8) 0.068(7) Uani 1 1 d . . . . .
F21 F 0.0078(19) 0.5898(8) 0.3359(9) 0.066(6) Uani 1 1 d . . . . .
F22 F 0.8251(17) 0.4389(6) 0.7078(6) 0.035(4) Uani 1 1 d . . . . .
F23 F 0.8271(17) 0.3560(6) 0.6703(7) 0.036(4) Uani 1 1 d . . . . .
F24 F 0.6433(17) 0.4134(8) 0.6466(8) 0.039(4) Uani 1 1 d . . . . .
F25 F 0.2467(17) 0.2927(7) 0.1452(8) 0.039(4) Uani 1 1 d . . . . .
F26 F 0.434(2) 0.2721(10) 0.2042(8) 0.073(7) Uani 1 1 d . . . . .
F27 F 0.373(2) 0.2179(7) 0.1274(9) 0.057(5) Uani 1 1 d . U . . .
F28 F 0.3847(19) 0.1508(7) -0.0702(10) 0.115(9) Uani 1 1 d D U . . .
F29 F 0.628(2) 0.1478(8) -0.0784(11) 0.143(12) Uani 1 1 d D U . . .
F30 F 0.528(3) 0.1440(7) 0.0101(7) 0.121(9) Uani 1 1 d D U . . .
F31 F 0.7678(17) 0.3841(8) -0.1629(8) 0.041(5) Uani 1 1 d . . . . .
F32 F 0.5915(17) 0.4434(7) -0.1869(8) 0.049(5) Uani 1 1 d . . . . .
F33 F 0.5815(17) 0.3623(7) -0.2247(7) 0.040(4) Uani 1 1 d . . . . .
F34 F 0.503(2) 0.5174(7) 0.1092(9) 0.058(6) Uani 1 1 d . . . . .
F35 F 0.539(2) 0.5384(7) 0.0213(9) 0.059(6) Uani 1 1 d . . . . .
F36 F 0.312(2) 0.5235(8) 0.0469(10) 0.068(6) Uani 1 1 d . . . . .
F37 F 0.8105(17) 0.5146(7) -0.0906(7) 0.041(4) Uani 1 1 d . . . . .
F38 F 1.046(2) 0.5308(7) -0.0791(9) 0.053(6) Uani 1 1 d . . . . .
F39 F 0.962(2) 0.4878(7) -0.1593(8) 0.049(5) Uani 1 1 d . . . . .
F40 F 1.126(2) 0.1487(8) 0.0606(12) 0.078(8) Uani 1 1 d . . . . .
F41 F 0.887(2) 0.1613(8) 0.0724(12) 0.083(8) Uani 1 1 d . . . . .
F42 F 0.973(3) 0.1566(8) -0.0139(11) 0.082(8) Uani 1 1 d . . . . .
F43 F 0.7252(17) 0.2596(7) -0.1461(8) 0.040(4) Uani 1 1 d . . . . .
F44 F 0.8953(17) 0.2754(8) -0.2126(6) 0.045(4) Uani 1 1 d . U . . .
F45 F 0.910(2) 0.2024(8) -0.1588(9) 0.055(5) Uani 1 1 d . . . . .
F46 F 0.0913(17) 0.3921(9) 0.2035(7) 0.057(6) Uani 1 1 d . . . . .
F47 F 0.093(2) 0.4705(9) 0.1558(9) 0.066(6) Uani 1 1 d . . . . .
F48 F 0.2776(16) 0.4130(7) 0.1466(7) 0.036(4) Uani 1 1 d . . . . .

loop_
_atom_site_aniso_label
_atom_site_aniso_U_11
_atom_site_aniso_U_22
_atom_site_aniso_U_33
_atom_site_aniso_U_23
_atom_site_aniso_U_13
_atom_site_aniso_U_12
La1 0.0191(6) 0.0241(7) 0.0172(7) 0.0008(8) -0.0024(6) -0.0005(8)
La2 0.0203(7) 0.0245(7) 0.0165(7) -0.0007(8) -0.0017(6) -0.0024(8)
La3 0.0179(6) 0.0223(7) 0.0167(7) 0.0005(8) -0.0009(5) 0.0004(8)
La4 0.0198(6) 0.0246(8) 0.0163(7) -0.0018(8) -0.0006(6) 0.0006(8)
O1 0.030(10) 0.025(10) 0.021(10) -0.008(8) -0.001(8) -0.006(8)
O1W 0.038(11) 0.051(13) 0.048(13) -0.009(10) -0.011(10) -0.005(10)
O2 0.033(10) 0.043(11) 0.010(9) 0.005(8) 0.011(8) 0.002(8)
O2W 0.063(16) 0.09(2) 0.11(2) 0.031(18) 0.047(16) -0.003(14)
O3 0.023(9) 0.034(11) 0.018(10) -0.002(8) 0.002(8) 0.006(8)
O4 0.025(8) 0.033(9) 0.028(9) 0.006(7) -0.018(7) 0.003(7)
O5 0.042(11) 0.026(10) 0.009(9) 0.004(8) 0.005(8) 0.001(8)
O6 0.012(9) 0.064(14) 0.029(12) -0.017(11) -0.003(8) -0.009(9)
O7 0.043(12) 0.024(10) 0.019(10) 0.002(8) 0.000(9) -0.010(9)
O8 0.022(9) 0.025(10) 0.021(10) 0.000(8) 0.005(8) -0.007(7)
O9 0.016(9) 0.026(10) 0.036(12) 0.003(9) 0.002(8) 0.012(8)
O10 0.016(7) 0.024(8) 0.036(9) 0.002(7) 0.004(7) 0.008(6)
O11 0.019(8) 0.034(9) 0.027(9) -0.012(7) -0.006(7) -0.012(7)
O12 0.021(9) 0.034(11) 0.024(10) 0.000(8) 0.000(8) -0.017(8)
O13 0.024(9) 0.029(10) 0.017(9) -0.008(8) -0.008(8) 0.007(8)
O14 0.033(10) 0.028(10) 0.015(9) 0.003(8) -0.004(8) -0.003(8)
O15 0.029(10) 0.028(10) 0.032(11) 0.011(8) -0.010(9) -0.001(8)
O16 0.022(10) 0.037(11) 0.013(10) 0.013(8) -0.003(8) 0.000(8)
O17 0.035(11) 0.026(11) 0.023(11) -0.004(9) 0.005(9) 0.003(9)
O18 0.034(10) 0.026(9) 0.016(9) 0.003(7) -0.001(8) 0.010(8)
O19 0.021(9) 0.028(11) 0.026(11) -0.001(9) -0.004(8) -0.007(8)
O20 0.019(9) 0.036(11) 0.019(10) -0.004(8) 0.005(8) 0.008(8)
O21 0.034(10) 0.024(10) 0.017(10) -0.005(8) -0.013(8) 0.002(8)
O22 0.024(10) 0.040(11) 0.019(10) 0.004(8) -0.002(8) -0.001(8)
O23 0.025(10) 0.025(10) 0.024(10) 0.003(8) -0.019(8) 0.001(8)
O24 0.025(10) 0.039(12) 0.021(10) 0.005(8) -0.011(8) -0.015(9)
O25 0.032(10) 0.019(9) 0.023(10) 0.003(8) -0.017(9) 0.000(8)
O26 0.017(9) 0.035(11) 0.025(11) 0.003(9) 0.000(8) 0.008(8)
O27 0.024(9) 0.021(9) 0.021(10) 0.003(8) 0.000(8) -0.001(8)
O28 0.020(9) 0.023(10) 0.040(12) 0.006(9) 0.000(9) -0.002(8)
O29 0.031(10) 0.012(9) 0.032(11) -0.009(8) -0.002(9) 0.004(8)
O30 0.014(9) 0.044(12) 0.027(11) -0.001(9) -0.004(8) 0.000(9)
O31 0.037(11) 0.030(11) 0.029(11) 0.012(9) -0.003(9) 0.003(9)
O32 0.020(9) 0.032(11) 0.022(10) -0.004(8) -0.005(8) 0.004(8)
N1 0.027(10) 0.017(9) 0.014(9) 0.000(8) 0.001(8) -0.015(8)
N2 0.033(13) 0.045(15) 0.047(16) 0.022(13) 0.006(12) -0.002(11)
N3 0.024(11) 0.039(14) 0.040(15) 0.000(11) -0.004(10) -0.012(10)
N4 0.057(16) 0.031(14) 0.032(14) 0.002(11) -0.010(12) 0.003(12)
N5 0.09(2) 0.10(2) 0.13(2) -0.047(18) 0.035(19) -0.023(17)
N6 0.09(2) 0.058(18) 0.043(18) -0.018(15) -0.002(15) -0.001(19)
N7 0.08(2) 0.049(16) 0.038(16) -0.020(13) 0.005(15) -0.011(15)
N8 0.049(14) 0.034(13) 0.037(15) 0.001(12) -0.001(12) 0.010(14)
N9 0.068(19) 0.036(16) 0.06(2) 0.025(14) 0.009(16) -0.004(14)
N10 0.07(2) 0.07(2) 0.047(19) -0.012(16) 0.022(16) 0.019(18)
N11 0.057(18) 0.054(19) 0.036(16) 0.005(14) 0.004(13) 0.015(16)
C1 0.016(9) 0.018(10) 0.024(10) -0.003(8) -0.010(8) -0.003(8)
C2 0.030(8) 0.031(8) 0.028(8) -0.005(6) 0.002(6) 0.001(6)
C3 0.024(10) 0.030(10) 0.018(10) 0.003(9) -0.009(8) -0.010(9)
C4 0.06(2) 0.030(16) 0.020(15) -0.004(13) -0.015(14) 0.010(15)
C5 0.030(14) 0.015(12) 0.022(14) -0.006(11) -0.019(12) 0.003(11)
C6 0.048(18) 0.018(14) 0.031(17) 0.010(12) 0.003(15) 0.000(13)
C7 0.008(6) 0.013(7) 0.012(7) -0.006(5) 0.002(5) 0.000(5)
C8 0.023(10) 0.030(11) 0.029(11) 0.010(9) 0.013(9) 0.006(9)
C9 0.011(7) 0.022(7) 0.017(7) -0.004(6) 0.003(5) -0.002(5)
C10 0.046(19) 0.05(2) 0.05(2) -0.002(17) -0.013(16) -0.014(17)
C11 0.021(7) 0.021(8) 0.020(8) -0.003(6) -0.007(6) -0.003(6)
C12 0.047(18) 0.037(17) 0.028(17) 0.004(13) -0.011(14) 0.001(15)
C13 0.034(16) 0.031(16) 0.014(14) 0.002(12) 0.004(12) -0.006(13)
C14 0.032(17) 0.05(2) 0.05(2) 0.017(17) 0.002(15) 0.030(15)
C15 0.025(10) 0.028(11) 0.036(11) 0.006(9) -0.002(9) 0.014(9)
C16 0.023(14) 0.022(14) 0.040(18) -0.007(13) -0.007(13) -0.011(12)
C17 0.006(10) 0.030(13) 0.020(12) -0.009(10) 0.003(9) 0.006(10)
C18 0.013(13) 0.051(13) 0.038(18) 0.036(13) 0.000(12) -0.007(13)
C19 0.019(13) 0.037(16) 0.035(17) -0.004(13) 0.005(12) -0.014(13)
C20 0.040(12) 0.030(12) 0.055(12) 0.002(10) 0.000(10) -0.004(10)
C21 0.015(12) 0.032(14) 0.009(12) 0.002(11) -0.002(10) 0.009(11)
C22 0.044(17) 0.039(17) 0.016(15) 0.001(13) -0.002(13) -0.002(14)
C23 0.023(8) 0.026(8) 0.023(8) 0.005(6) 0.001(6) -0.002(6)
C24 0.018(13) 0.022(14) 0.042(18) 0.015(13) 0.007(12) -0.007(11)
C25 0.009(10) 0.049(15) 0.020(12) -0.003(11) 0.000(9) -0.013(11)
C26 0.023(12) 0.033(13) 0.027(13) -0.002(11) -0.014(11) 0.010(11)
C27 0.027(13) 0.037(14) 0.018(12) -0.013(11) 0.007(11) 0.004(12)
C28 0.036(17) 0.033(17) 0.06(2) 0.003(17) 0.031(17) -0.012(14)
C29 0.019(10) 0.035(11) 0.013(10) -0.001(9) 0.008(8) -0.005(9)
C30 0.028(15) 0.06(2) 0.023(16) -0.003(15) 0.007(12) -0.003(15)
C31 0.019(10) 0.024(10) 0.012(9) 0.000(8) -0.007(8) 0.007(8)
C32 0.015(11) 0.049(16) 0.024(14) -0.009(12) -0.009(10) -0.008(12)
C33 0.029(15) 0.040(16) 0.042(18) 0.000(15) 0.000(13) 0.002(13)
C34 0.033(10) 0.029(10) 0.035(11) 0.014(9) 0.015(9) 0.007(9)
C35 0.051(17) 0.041(18) 0.034(17) -0.009(14) 0.000(14) -0.013(15)
C36 0.033(15) 0.06(2) 0.011(13) 0.013(13) 0.008(12) 0.008(14)
C37 0.035(16) 0.067(18) 0.024(16) -0.014(15) 0.012(13) -0.002(15)
C38 0.09(2) 0.069(18) 0.13(3) -0.006(19) 0.02(2) -0.003(17)
C39 0.09(2) 0.09(2) 0.14(3) 0.00(2) 0.00(2) 0.027(18)
C40 0.036(17) 0.07(2) 0.13(4) 0.06(3) -0.01(2) -0.009(16)
C41 0.047(12) 0.037(11) 0.040(12) 0.016(10) 0.002(10) -0.001(10)
C42 0.045(14) 0.052(16) 0.016(12) -0.013(12) 0.007(11) -0.002(13)
C43 0.035(15) 0.045(18) 0.033(17) 0.014(15) -0.001(13) -0.009(14)
C44 0.036(16) 0.06(2) 0.028(16) 0.003(15) -0.008(13) -0.003(15)
C45 0.12(4) 0.026(19) 0.05(2) -0.024(16) 0.00(2) 0.003(18)
C46 0.045(19) 0.039(19) 0.07(2) -0.005(17) -0.004(17) -0.022(16)
C47 0.06(2) 0.06(2) 0.04(2) 0.007(17) -0.023(17) 0.029(18)
C48 0.10(3) 0.09(3) 0.07(3) -0.02(2) -0.03(3) -0.01(3)
C49 0.05(2) 0.033(19) 0.06(2) 0.026(17) -0.008(18) 0.000(17)
C50 0.08(3) 0.07(3) 0.07(3) 0.04(2) -0.03(2) 0.00(2)
F1 0.020(8) 0.040(10) 0.049(11) -0.010(8) -0.010(8) 0.000(7)
F2 0.048(10) 0.114(15) 0.046(11) -0.048(11) -0.001(8) -0.025(10)
F3 0.055(11) 0.047(13) 0.102(17) -0.016(11) -0.002(11) -0.009(9)
F4 0.041(11) 0.029(10) 0.080(15) 0.007(9) -0.005(10) -0.014(8)
F5 0.057(12) 0.040(10) 0.053(12) 0.010(9) 0.013(10) 0.016(9)
F6 0.129(18) 0.051(12) 0.025(10) -0.017(9) 0.034(11) -0.015(12)
F7 0.024(9) 0.056(12) 0.044(11) -0.004(9) -0.008(8) 0.003(8)
F8 0.048(9) 0.052(11) 0.051(11) -0.014(11) -0.012(8) -0.009(11)
F9 0.043(10) 0.094(15) 0.017(9) 0.002(9) -0.006(8) -0.020(10)
F10 0.067(11) 0.022(9) 0.046(11) 0.016(8) 0.013(9) 0.012(8)
F11 0.039(10) 0.047(11) 0.064(13) -0.003(9) -0.011(9) -0.007(9)
F12 0.045(11) 0.050(13) 0.072(15) 0.025(11) -0.015(10) 0.015(10)
F13 0.035(10) 0.042(11) 0.083(16) -0.025(10) -0.013(10) 0.013(8)
F14 0.062(12) 0.031(10) 0.049(12) -0.006(8) 0.000(9) 0.002(9)
F15 0.096(15) 0.040(11) 0.032(10) -0.012(8) -0.001(10) -0.006(10)
F16 0.036(10) 0.025(10) 0.21(3) -0.011(13) -0.011(13) 0.001(8)
F17 0.15(2) 0.030(12) 0.13(2) -0.002(12) -0.073(17) -0.015(14)
F18 0.112(18) 0.039(12) 0.100(18) 0.036(12) 0.050(16) -0.009(11)
F19 0.019(8) 0.058(11) 0.029(10) -0.002(8) 0.008(7) -0.001(8)
F20 0.030(9) 0.14(2) 0.033(11) -0.006(12) 0.010(8) -0.019(11)
F21 0.073(12) 0.035(9) 0.092(16) 0.024(11) 0.035(11) 0.006(11)
F22 0.044(9) 0.045(10) 0.015(8) -0.010(7) -0.006(7) 0.002(8)
F23 0.043(9) 0.032(9) 0.034(9) 0.017(7) 0.001(7) 0.002(7)
F24 0.022(9) 0.054(11) 0.040(11) 0.000(9) -0.008(8) 0.001(8)
F25 0.025(8) 0.044(10) 0.047(11) 0.016(9) 0.015(8) -0.003(8)
F26 0.044(11) 0.15(2) 0.023(10) 0.029(12) -0.014(8) -0.046(13)
F27 0.051(12) 0.036(10) 0.086(15) 0.031(9) 0.010(11) -0.005(8)
F28 0.111(17) 0.036(12) 0.20(2) 0.012(13) -0.050(16) -0.022(12)
F29 0.20(3) 0.042(15) 0.19(3) -0.032(17) 0.08(2) 0.006(16)
F30 0.23(2) 0.057(14) 0.076(13) -0.003(11) -0.045(16) -0.024(15)
F31 0.015(8) 0.069(14) 0.038(11) 0.004(9) 0.006(8) -0.003(8)
F32 0.032(9) 0.051(12) 0.066(13) 0.015(9) 0.026(9) 0.005(8)
F33 0.039(9) 0.061(11) 0.019(8) -0.001(8) -0.005(7) -0.013(8)
F34 0.087(15) 0.030(10) 0.054(12) -0.024(9) -0.036(11) 0.005(10)
F35 0.080(14) 0.029(10) 0.067(14) 0.003(9) -0.023(11) -0.003(9)
F36 0.070(14) 0.052(13) 0.082(16) -0.020(11) -0.010(12) 0.021(11)
F37 0.040(10) 0.042(10) 0.043(11) 0.024(8) 0.008(8) 0.010(8)
F38 0.075(14) 0.015(9) 0.067(14) 0.006(8) -0.016(11) -0.015(9)
F39 0.071(12) 0.044(11) 0.031(10) 0.014(8) 0.011(9) 0.009(9)
F40 0.063(14) 0.024(11) 0.15(2) 0.034(12) -0.006(14) 0.005(10)
F41 0.057(14) 0.048(13) 0.14(2) 0.011(14) 0.035(15) -0.011(11)
F42 0.098(18) 0.041(13) 0.11(2) -0.026(12) -0.016(16) -0.005(12)
F43 0.020(8) 0.065(13) 0.035(10) -0.014(9) -0.003(7) -0.001(8)
F44 0.041(9) 0.084(12) 0.011(7) -0.016(8) 0.001(7) -0.008(9)
F45 0.041(11) 0.040(11) 0.084(15) -0.019(10) -0.018(10) 0.000(9)
F46 0.031(9) 0.116(18) 0.023(9) -0.007(10) 0.002(8) -0.031(10)
F47 0.072(12) 0.042(12) 0.084(15) -0.043(12) -0.027(11) -0.005(11)
F48 0.024(9) 0.062(12) 0.023(9) 0.017(9) 0.013(7) -0.002(8)

loop_
_atom_type_symbol
_atom_type_description
_atom_type_scat_dispersion_real
_atom_type_scat_dispersion_imag
_atom_type_scat_source
C C 0.0033 0.0016 'International Tables Vol C Tables 4.2.6.8 and 6.1.1.4'
H H 0.0000 0.0000 'International Tables Vol C Tables 4.2.6.8 and 6.1.1.4'
N N 0.0061 0.0033 'International Tables Vol C Tables 4.2.6.8 and 6.1.1.4'
O O 0.0106 0.0060 'International Tables Vol C Tables 4.2.6.8 and 6.1.1.4'
F F 0.0171 0.0103 'International Tables Vol C Tables 4.2.6.8 and 6.1.1.4'
La La -0.2871 2.4523 'International Tables Vol C Tables 4.2.6.8 and 6.1.1.4'

loop_
_geom_angle_atom_site_label_1
_geom_angle_atom_site_label_2
_geom_angle_atom_site_label_3
_geom_angle
_geom_angle_site_symmetry_1
_geom_angle_site_symmetry_3
_geom_angle_publ_flag
O5 La1 O7 75.2(6) . . ?
O5 La1 O3 75.0(5) . . ?
O7 La1 O3 124.2(5) . . ?
O5 La1 O13 80.7(5) . . ?
O7 La1 O13 142.7(5) . . ?
O3 La1 O13 74.6(6) . . ?
O5 La1 O9 74.1(6) . . ?
O7 La1 O9 74.2(6) . . ?
O3 La1 O9 137.4(6) . . ?
O13 La1 O9 72.1(5) . . ?
O5 La1 O16 143.4(6) . 1_455 ?
O7 La1 O16 73.9(6) . 1_455 ?
O3 La1 O16 140.0(6) . 1_455 ?
O13 La1 O16 113.9(5) . 1_455 ?
O9 La1 O16 78.9(6) . 1_455 ?
O5 La1 O11 141.8(6) . . ?
O7 La1 O11 140.8(6) . . ?
O3 La1 O11 72.2(5) . . ?
O13 La1 O11 72.2(5) . . ?
O9 La1 O11 120.0(5) . . ?
O16 La1 O11 73.8(6) 1_455 . ?
O5 La1 O1 117.8(6) . . ?
O7 La1 O1 79.8(6) . . ?
O3 La1 O1 74.1(6) . . ?
O13 La1 O1 137.2(5) . . ?
O9 La1 O1 147.4(6) . . ?
O16 La1 O1 75.2(6) 1_455 . ?
O11 La1 O1 70.9(5) . . ?
O2 La2 O15 81.0(6) . . ?
O2 La2 O8 72.6(6) . . ?
O15 La2 O8 75.4(6) . . ?
O2 La2 O10 144.4(6) . 1_655 ?
O15 La2 O10 77.2(6) . 1_655 ?
O8 La2 O10 74.9(5) . 1_655 ?
O2 La2 O4 71.6(6) . . ?
O15 La2 O4 140.7(6) . . ?
O8 La2 O4 120.0(6) . . ?
O10 La2 O4 139.5(6) 1_655 . ?
O2 La2 O12 76.8(6) . 1_655 ?
O15 La2 O12 74.4(6) . 1_655 ?
O8 La2 O12 139.6(6) . 1_655 ?
O10 La2 O12 122.6(5) 1_655 1_655 ?
O4 La2 O12 72.4(6) . 1_655 ?
O2 La2 O6 114.2(6) . . ?
O15 La2 O6 142.2(6) . . ?
O8 La2 O6 76.9(6) . . ?
O10 La2 O6 71.1(6) 1_655 . ?
O4 La2 O6 76.2(6) . . ?
O12 La2 O6 141.0(6) 1_655 . ?
O2 La2 O14 140.1(6) . 1_655 ?
O15 La2 O14 119.0(6) . 1_655 ?
O8 La2 O14 142.6(5) . 1_655 ?
O10 La2 O14 75.5(5) 1_655 1_655 ?
O4 La2 O14 72.4(6) . 1_655 ?
O12 La2 O14 76.5(5) 1_655 1_655 ?
O6 La2 O14 72.4(6) . 1_655 ?
O2 La2 O13 134.5(5) . 1_655 ?
O15 La2 O13 73.0(5) . 1_655 ?
O8 La2 O13 132.1(5) . 1_655 ?
O10 La2 O13 63.7(5) 1_655 1_655 ?
O4 La2 O13 107.3(5) . 1_655 ?
O12 La2 O13 60.7(5) 1_655 1_655 ?
O6 La2 O13 109.2(5) . 1_655 ?
O14 La2 O13 46.1(5) 1_655 1_655 ?
O2 La2 C13 142.3(7) . 1_655 ?
O15 La2 C13 96.3(7) . 1_655 ?
O8 La2 C13 143.4(6) . 1_655 ?
O10 La2 C13 68.6(6) 1_655 1_655 ?
O4 La2 C13 89.2(7) . 1_655 ?
O12 La2 C13 66.4(6) 1_655 1_655 ?
O6 La2 C13 90.9(7) . 1_655 ?
O14 La2 C13 22.7(6) 1_655 1_655 ?
O13 La2 C13 23.3(6) 1_655 1_655 ?
O19 La3 O21 76.9(6) . . ?
O19 La3 O29 74.9(6) . . ?
O21 La3 O29 80.0(6) . . ?
O19 La3 O25 139.6(6) . . ?
O21 La3 O25 74.9(6) . . ?
O29 La3 O25 72.2(6) . . ?
O19 La3 O27 72.5(6) . . ?
O21 La3 O27 142.1(5) . . ?
O29 La3 O27 71.0(6) . . ?
O25 La3 O27 116.7(5) . . ?
O19 La3 O23 126.0(6) . . ?
O21 La3 O23 76.4(5) . . ?
O29 La3 O23 142.6(6) . . ?
O25 La3 O23 73.9(6) . . ?
O27 La3 O23 140.5(5) . . ?
O19 La3 O32 141.6(6) . 1_655 ?
O21 La3 O32 140.4(5) . 1_655 ?
O29 La3 O32 113.5(5) . 1_655 ?
O25 La3 O32 74.6(6) . 1_655 ?
O27 La3 O32 75.3(5) . 1_655 ?
O23 La3 O32 71.2(5) . 1_655 ?
O19 La3 O17 77.8(6) . . ?
O21 La3 O17 121.5(6) . . ?
O29 La3 O17 139.7(6) . . ?
O25 La3 O17 142.3(6) . . ?
O27 La3 O17 72.9(6) . . ?
O23 La3 O17 77.6(6) . . ?
O32 La3 O17 73.1(6) 1_655 . ?
O19 La3 O18 63.1(5) . . ?
O21 La3 O18 74.2(5) . . ?
O29 La3 O18 134.4(5) . . ?
O25 La3 O18 132.8(5) . . ?
O27 La3 O18 109.7(5) . . ?
O23 La3 O18 64.7(5) . . ?
O32 La3 O18 110.4(5) 1_655 . ?
O17 La3 O18 47.3(5) . . ?
O19 La3 C17 66.8(6) . . ?
O21 La3 C17 97.9(6) . . ?
O29 La3 C17 140.9(6) . . ?
O25 La3 C17 145.4(6) . . ?
O27 La3 C17 90.1(6) . . ?
O23 La3 C17 71.5(6) . . ?
O32 La3 C17 93.1(6) 1_655 . ?
O17 La3 C17 23.8(6) . . ?
O18 La3 C17 23.7(5) . . ?
O31 La4 O28 75.7(6) . 1_455 ?
O31 La4 O24 72.9(6) . . ?
O28 La4 O24 139.5(6) 1_455 . ?
O31 La4 O20 142.2(6) . . ?
O28 La4 O20 73.2(6) 1_455 . ?
O24 La4 O20 120.8(6) . . ?
O31 La4 O26 74.1(6) . 1_455 ?
O28 La4 O26 119.7(6) 1_455 1_455 ?
O24 La4 O26 75.0(6) . 1_455 ?
O20 La4 O26 141.1(6) . 1_455 ?
O31 La4 O18 80.2(6) . . ?
O28 La4 O18 78.0(6) 1_455 . ?
O24 La4 O18 72.0(6) . . ?
O20 La4 O18 72.8(5) . . ?
O26 La4 O18 142.8(6) 1_455 . ?
O31 La4 O22 143.6(6) . . ?
O28 La4 O22 138.4(6) 1_455 . ?
O24 La4 O22 79.8(6) . . ?
O20 La4 O22 73.1(6) . . ?
O26 La4 O22 76.0(6) 1_455 . ?
O18 La4 O22 113.8(6) . . ?
O31 La4 O30 118.6(6) . 1_455 ?
O28 La4 O30 73.9(6) 1_455 1_455 ?
O24 La4 O30 144.7(6) . 1_455 ?
O20 La4 O30 72.1(5) . 1_455 ?
O26 La4 O30 76.8(6) 1_455 1_455 ?
O18 La4 O30 140.0(5) . 1_455 ?
O22 La4 O30 73.1(6) . 1_455 ?
O31 La4 C21 141.8(6) . . ?
O28 La4 C21 140.1(6) 1_455 . ?
O24 La4 C21 69.3(6) . . ?
O20 La4 C21 67.0(6) . . ?
O26 La4 C21 90.7(6) 1_455 . ?
O18 La4 C21 93.3(6) . . ?
O22 La4 C21 20.6(6) . . ?
O30 La4 C21 90.4(6) 1_455 . ?
C1 O1 La1 103.8(15) . . ?
C1 O2 La2 165.3(17) . . ?
C3 O3 La1 138.2(17) . . ?
C3 O4 La2 132.5(17) . . ?
C5 O5 La1 174.4(17) . . ?
C5 O6 La2 107.6(16) . . ?
C7 O7 La1 135.4(16) . . ?
C7 O8 La2 139.5(15) . . ?
C9 O9 La1 139.0(17) . . ?
C9 O10 La2 132.7(17) . 1_455 ?
C11 O11 La1 131.4(16) . . ?
C11 O12 La2 140.4(17) . 1_455 ?
C13 O13 La1 165.4(18) . . ?
C13 O13 La2 84.7(16) . 1_455 ?
La1 O13 La2 109.8(6) . 1_455 ?
C13 O14 La2 103.2(16) . 1_455 ?
C15 O15 La2 171.3(19) . . ?
C15 O16 La1 107.6(17) . 1_655 ?
C17 O17 La3 99.5(16) . . ?
C17 O18 La4 162.3(17) . . ?
C17 O18 La3 87.2(14) . . ?
La4 O18 La3 110.0(6) . . ?
C19 O19 La3 134.1(14) . . ?
C19 O20 La4 130.5(14) . . ?
C21 O21 La3 169.9(17) . . ?
C21 O22 La4 109.6(17) . . ?
C23 O23 La3 131.0(18) . . ?
C23 O24 La4 140.3(17) . . ?
C25 O25 La3 139.2(18) . . ?
C25 O26 La4 138.4(18) . 1_655 ?
C27 O27 La3 134.4(18) . . ?
C27 O28 La4 140.7(18) . 1_655 ?
C29 O29 La3 170.6(17) . . ?
C29 O30 La4 106.4(17) . 1_655 ?
C31 O31 La4 174.8(16) . . ?
C31 O32 La3 115.0(17) . 1_455 ?
C35 N2 C34 110(2) . . ?
C38 N5 C39 129(4) . . ?
O2 C1 O1 128(2) . . ?
O2 C1 C2 117(2) . . ?
O1 C1 C2 115(2) . . ?
O2 C1 La1 74.5(14) . . ?
O1 C1 La1 53.8(12) . . ?
C2 C1 La1 165.3(18) . . ?
F2 C2 F1 108(2) . . ?
F2 C2 F3 105(2) . . ?
F1 C2 F3 102(2) . . ?
F2 C2 C1 116(2) . . ?
F1 C2 C1 114(2) . . ?
F3 C2 C1 110(2) . . ?
O3 C3 O4 133(3) . . ?
O3 C3 C4 114(3) . . ?
O4 C3 C4 113(2) . . ?
F4 C4 F5 108(2) . . ?
F4 C4 F6 111(3) . . ?
F5 C4 F6 102(2) . . ?
F4 C4 C3 116(3) . . ?
F5 C4 C3 109(2) . . ?
F6 C4 C3 110(2) . . ?
O5 C5 O6 129(2) . . ?
O5 C5 C6 118(2) . . ?
O6 C5 C6 113(2) . . ?
F9 C6 F7 111(2) . . ?
F9 C6 F8 108(2) . . ?
F7 C6 F8 108(2) . . ?
F9 C6 C5 110(2) . . ?
F7 C6 C5 112(2) . . ?
F8 C6 C5 108(2) . . ?
O8 C7 O7 132(2) . . ?
O8 C7 C8 116.2(19) . . ?
O7 C7 C8 111.4(19) . . ?
F12 C8 F10 109(2) . . ?
F12 C8 F11 109(2) . . ?
F10 C8 F11 105(2) . . ?
F12 C8 C7 113(2) . . ?
F10 C8 C7 110.3(19) . . ?
F11 C8 C7 111(2) . . ?
O9 C9 O10 134(2) . . ?
O9 C9 C10 112(2) . . ?
O10 C9 C10 113(2) . . ?
F13 C10 F14 110(3) . . ?
F13 C10 F15 105(3) . . ?
F14 C10 F15 105(2) . . ?
F13 C10 C9 114(2) . . ?
F14 C10 C9 111(2) . . ?
F15 C10 C9 111(3) . . ?
O12 C11 O11 129(2) . . ?
O12 C11 C12 115(2) . . ?
O11 C11 C12 116.1(19) . . ?
F17 C12 F16 107.8(7) . . ?
F17 C12 F18 107.5(7) . . ?
F16 C12 F18 107.2(7) . . ?
F17 C12 C11 111.8(15) . . ?
F16 C12 C11 114.6(14) . . ?
F18 C12 C11 107.5(14) . . ?
O14 C13 O13 126(2) . . ?
O14 C13 C14 116(2) . . ?
O13 C13 C14 118(3) . . ?
O14 C13 La2 54.1(13) . 1_455 ?
O13 C13 La2 71.9(15) . 1_455 ?
C14 C13 La2 168.8(19) . 1_455 ?
F20 C14 F21 105(3) . . ?
F20 C14 F19 107(2) . . ?
F21 C14 F19 104(3) . . ?
F20 C14 C13 113(3) . . ?
F21 C14 C13 112(3) . . ?
F19 C14 C13 114(2) . . ?
O15 C15 O16 127(3) . . ?
O15 C15 C16 117(2) . . ?
O16 C15 C16 116(2) . . ?
F24 C16 F23 110(2) . . ?
F24 C16 F22 108(2) . . ?
F23 C16 F22 104(2) . . ?
F24 C16 C15 116(2) . . ?
F23 C16 C15 109(2) . . ?
F22 C16 C15 108(2) . . ?
O18 C17 O17 125(2) . . ?
O18 C17 C18 116(2) . . ?
O17 C17 C18 119(2) . . ?
O18 C17 La3 69.1(13) . . ?
O17 C17 La3 56.7(12) . . ?
C18 C17 La3 172.1(18) . . ?
F25 C18 F26 108(3) . . ?
F25 C18 F27 106(2) . . ?
F26 C18 F27 108(2) . . ?
F25 C18 C17 115(2) . . ?
F26 C18 C17 114(2) . . ?
F27 C18 C17 105(2) . . ?
O20 C19 O19 138.5(16) . . ?
O20 C19 C20 110.8(14) . . ?
O19 C19 C20 110.7(14) . . ?
F29 C20 F30 107.7(4) . . ?
F29 C20 F28 107.6(4) . . ?
F30 C20 F28 107.6(4) . . ?
F29 C20 C19 111.2(5) . . ?
F30 C20 C19 111.1(5) . . ?
F28 C20 C19 111.3(5) . . ?
O22 C21 O21 126(2) . . ?
O22 C21 C22 121(2) . . ?
O21 C21 C22 113(2) . . ?
O22 C21 La4 49.8(13) . . ?
O21 C21 La4 75.8(14) . . ?
C22 C21 La4 170.7(17) . . ?
F33 C22 F31 112(2) . . ?
F33 C22 F32 104(2) . . ?
F31 C22 F32 107(2) . . ?
F33 C22 C21 110(2) . . ?
F31 C22 C21 117(2) . . ?
F32 C22 C21 107(2) . . ?
O23 C23 O24 133(3) . . ?
O23 C23 C24 116(2) . . ?
O24 C23 C24 111(2) . . ?
F36 C24 F34 111(3) . . ?
F36 C24 F35 108(2) . . ?
F34 C24 F35 98(2) . . ?
F36 C24 C23 118(3) . . ?
F34 C24 C23 114(2) . . ?
F35 C24 C23 105(2) . . ?
O26 C25 O25 132(3) . . ?
O26 C25 C26 116(2) . . ?
O25 C25 C26 112(2) . . ?
F37 C26 F38 105(2) . . ?
F37 C26 F39 105(2) . . ?
F38 C26 F39 106(2) . . ?
F37 C26 C25 116(2) . . ?
F38 C26 C25 113(2) . . ?
F39 C26 C25 112(2) . . ?
O27 C27 O28 131(3) . . ?
O27 C27 C28 114(2) . . ?
O28 C27 C28 115(2) . . ?
F41 C28 F40 111(3) . . ?
F41 C28 F42 103(3) . . ?
F40 C28 F42 105(3) . . ?
F41 C28 C27 114(2) . . ?
F40 C28 C27 114(3) . . ?
F42 C28 C27 109(3) . . ?
O30 C29 O29 130(3) . . ?
O30 C29 C30 114(2) . . ?
O29 C29 C30 117(2) . . ?
F43 C30 F45 109(3) . . ?
F43 C30 F44 108(3) . . ?
F45 C30 F44 105(2) . . ?
F43 C30 C29 115(2) . . ?
F45 C30 C29 109(2) . . ?
F44 C30 C29 111(2) . . ?
O32 C31 O31 128(2) . . ?
O32 C31 C32 118(2) . . ?
O31 C31 C32 114(2) . . ?
F47 C32 F48 109(2) . . ?
F47 C32 F46 106(2) . . ?
F48 C32 F46 105(2) . . ?
F47 C32 C31 112(2) . . ?
F48 C32 C31 117(2) . . ?
F46 C32 C31 106(2) . . ?
N1 C33 C34 109(2) . . ?
N2 C34 C33 108(2) . . ?
C36 C35 N2 108(2) . . ?
C35 C36 N3 112(2) . . ?
N4 C37 C38 106(3) . . ?
N5 C38 C37 104(3) . . ?
N5 C39 C40 106(3) . . ?
N6 C40 C39 112(3) . . ?
N7 C41 C42 177(4) . . ?
N8 C43 C44 177(3) . . ?
N9 C45 C46 170(4) . . ?
N10 C47 C48 177(4) . . ?
N11 C49 C50 171(4) . . ?

loop_
_geom_bond_atom_site_label_1
_geom_bond_atom_site_label_2
_geom_bond_distance
_geom_bond_site_symmetry_2
_geom_bond_publ_flag
La1 O5 2.485(16) . ?
La1 O7 2.505(19) . ?
La1 O3 2.508(18) . ?
La1 O13 2.527(16) . ?
La1 O9 2.530(19) . ?
La1 O16 2.559(16) 1_455 ?
La1 O11 2.565(18) . ?
La1 O1 2.594(17) . ?
La2 O2 2.459(16) . ?
La2 O15 2.459(17) . ?
La2 O8 2.498(16) . ?
La2 O10 2.531(16) 1_655 ?
La2 O4 2.545(17) . ?
La2 O12 2.550(17) 1_655 ?
La2 O6 2.572(18) . ?
La2 O14 2.609(17) 1_655 ?
La2 O13 2.996(17) 1_655 ?
La2 C13 3.14(3) 1_655 ?
La3 O19 2.451(18) . ?
La3 O21 2.472(17) . ?
La3 O29 2.500(17) . ?
La3 O25 2.507(17) . ?
La3 O27 2.514(17) . ?
La3 O23 2.520(18) . ?
La3 O32 2.558(17) 1_655 ?
La3 O17 2.616(19) . ?
La3 O18 2.887(17) . ?
La3 C17 3.09(2) . ?
La4 O31 2.446(19) . ?
La4 O28 2.467(17) 1_455 ?
La4 O24 2.493(18) . ?
La4 O20 2.498(16) . ?
La4 O26 2.501(18) 1_455 ?
La4 O18 2.536(16) . ?
La4 O22 2.540(17) . ?
La4 O30 2.626(18) 1_455 ?
La4 C21 3.13(2) . ?
O1 C1 1.23(3) . ?
O2 C1 1.22(3) . ?
O3 C3 1.22(3) . ?
O4 C3 1.25(3) . ?
O5 C5 1.22(3) . ?
O6 C5 1.27(3) . ?
O7 C7 1.26(3) . ?
O8 C7 1.23(2) . ?
O9 C9 1.19(3) . ?
O10 C9 1.24(3) . ?
O11 C11 1.26(3) . ?
O12 C11 1.23(3) . ?
O13 C13 1.25(3) . ?
O14 C13 1.25(3) . ?
O15 C15 1.22(3) . ?
O16 C15 1.26(3) . ?
O17 C17 1.26(3) . ?
O18 C17 1.24(3) . ?
O19 C19 1.24(3) . ?
O20 C19 1.21(3) . ?
O21 C21 1.27(3) . ?
O22 C21 1.17(3) . ?
O23 C23 1.22(3) . ?
O24 C23 1.25(3) . ?
O25 C25 1.27(3) . ?
O26 C25 1.17(3) . ?
O27 C27 1.21(3) . ?
O28 C27 1.21(3) . ?
O29 C29 1.22(3) . ?
O30 C29 1.22(3) . ?
O31 C31 1.31(3) . ?
O32 C31 1.20(3) . ?
N1 C33 1.49(3) . ?
N2 C35 1.49(3) . ?
N2 C34 1.50(3) . ?
N3 C36 1.47(3) . ?
N4 C37 1.49(3) . ?
N5 C38 1.469(7) . ?
N5 C39 1.471(7) . ?
N6 C40 1.49(4) . ?
N7 C41 1.12(4) . ?
N8 C43 1.20(3) . ?
N9 C45 1.09(4) . ?
N10 C47 1.08(4) . ?
N11 C49 1.11(3) . ?
C1 C2 1.54(3) . ?
C2 F2 1.32(3) . ?
C2 F1 1.33(3) . ?
C2 F3 1.36(3) . ?
C3 C4 1.55(4) . ?
C4 F4 1.29(3) . ?
C4 F5 1.36(3) . ?
C4 F6 1.37(3) . ?
C5 C6 1.58(4) . ?
C6 F9 1.29(3) . ?
C6 F7 1.31(3) . ?
C6 F8 1.34(3) . ?
C7 C8 1.58(3) . ?
C8 F12 1.29(3) . ?
C8 F10 1.34(3) . ?
C8 F11 1.36(3) . ?
C9 C10 1.56(4) . ?
C10 F13 1.33(3) . ?
C10 F14 1.35(3) . ?
C10 F15 1.36(3) . ?
C11 C12 1.50(3) . ?
C12 F17 1.329(7) . ?
C12 F16 1.330(7) . ?
C12 F18 1.332(7) . ?
C13 C14 1.52(4) . ?
C14 F20 1.32(4) . ?
C14 F21 1.33(4) . ?
C14 F19 1.34(3) . ?
C15 C16 1.55(4) . ?
C16 F24 1.29(3) . ?
C16 F23 1.36(3) . ?
C16 F22 1.37(3) . ?
C17 C18 1.52(3) . ?
C18 F25 1.31(3) . ?
C18 F26 1.32(3) . ?
C18 F27 1.38(4) . ?
C19 C20 1.629(8) . ?
C20 F29 1.330(4) . ?
C20 F30 1.330(4) . ?
C20 F28 1.331(4) . ?
C21 C22 1.55(3) . ?
C22 F33 1.30(3) . ?
C22 F31 1.31(3) . ?
C22 F32 1.38(3) . ?
C23 C24 1.55(4) . ?
C24 F36 1.27(3) . ?
C24 F34 1.33(3) . ?
C24 F35 1.35(3) . ?
C25 C26 1.53(4) . ?
C26 F37 1.33(3) . ?
C26 F38 1.34(3) . ?
C26 F39 1.36(3) . ?
C27 C28 1.54(4) . ?
C28 F41 1.28(3) . ?
C28 F40 1.32(4) . ?
C28 F42 1.34(4) . ?
C29 C30 1.54(4) . ?
C30 F43 1.31(3) . ?
C30 F45 1.33(3) . ?
C30 F44 1.34(3) . ?
C31 C32 1.53(3) . ?
C32 F47 1.31(4) . ?
C32 F48 1.32(3) . ?
C32 F46 1.37(3) . ?
C33 C34 1.51(4) . ?
C35 C36 1.46(4) . ?
C37 C38 1.50(5) . ?
C39 C40 1.51(5) . ?
C41 C42 1.48(4) . ?
C43 C44 1.42(4) . ?
C45 C46 1.54(5) . ?
C47 C48 1.45(5) . ?
C49 C50 1.42(4) . ?
